data_7154156
loop_
_publ_author_name
'Sun, Yong-Ming'
'Xin, Nana'
'Xu, Zhong-Yuan'
'Liu, Li-Juan'
'Meng, Fan-Jie'
'Zhang, He'
'Fu, Bao-Ci'
'Liang, Qiu-Ju'
'Zheng, Hong-Xing'
'Sun, Li-Jun'
'Zhao, Chang-Qiu'
'Han, Li-Biao'

_publ_section_title
;
 Addition of optically pure H-phosphinate to ketones: selectivity,
 stereochemistry and mechanism.
;
_journal_issue 46
_journal_name_full 'Organic &amp; biomolecular chemistry'
_journal_page_first 9457
_journal_paper_doi 10.1039/c4ob01574f
_journal_volume 12
_journal_year 2014
_chemical_absolute_configuration unk
_chemical_formula_sum 'C30 H36 O3 P'
_chemical_formula_weight 475.56
_chemical_name_systematic
; 
 ? 
;
_space_group_IT_number 5
_symmetry_cell_setting monoclinic
_symmetry_space_group_name_Hall 'C 2y'
_symmetry_space_group_name_H-M 'C 1 2 1'
_atom_sites_solution_hydrogens geom
_atom_sites_solution_primary direct
_atom_sites_solution_secondary difmap
_audit_creation_method SHELXL-97
_cell_angle_alpha 90.00
_cell_angle_beta 114.063(17)
_cell_angle_gamma 90.00
_cell_formula_units_Z 4
_cell_length_a 24.450(4)
_cell_length_b 5.8577(7)
_cell_length_c 20.328(3)
_cell_measurement_temperature 293(2)
_cell_volume 2658.4(8)
_computing_structure_refinement 'SHELXL-97 (Sheldrick, 1997)'
_computing_structure_solution 'SHELXS-97 (Sheldrick, 1990)'
_diffrn_ambient_temperature 293(2)
_diffrn_measured_fraction_theta_full 0.998
_diffrn_measured_fraction_theta_max 0.998
_diffrn_radiation_monochromator graphite
_diffrn_radiation_source 'fine-focus sealed tube'
_diffrn_radiation_type MoK\a
_diffrn_radiation_wavelength 0.71073
_diffrn_reflns_av_R_equivalents 0.0790
_diffrn_reflns_av_sigmaI/netI 0.1546
_diffrn_reflns_limit_h_max 28
_diffrn_reflns_limit_h_min -27
_diffrn_reflns_limit_k_max 6
_diffrn_reflns_limit_k_min -6
_diffrn_reflns_limit_l_max 24
_diffrn_reflns_limit_l_min -23
_diffrn_reflns_number 8280
_diffrn_reflns_theta_full 25.02
_diffrn_reflns_theta_max 25.02
_diffrn_reflns_theta_min 2.48
_exptl_absorpt_coefficient_mu 0.132
_exptl_crystal_density_diffrn 1.188
_exptl_crystal_density_method 'not measured'
_exptl_crystal_F_000 1020
_refine_diff_density_max 0.248
_refine_diff_density_min -0.271
_refine_diff_density_rms 0.055
_refine_ls_abs_structure_details 'Flack H D (1983), Acta Cryst. A39, 876-881'
_refine_ls_abs_structure_Flack 0.4(2)
_refine_ls_extinction_method none
_refine_ls_goodness_of_fit_ref 1.027
_refine_ls_hydrogen_treatment mixed
_refine_ls_matrix_type full
_refine_ls_number_parameters 312
_refine_ls_number_reflns 4237
_refine_ls_number_restraints 1
_refine_ls_restrained_S_all 1.027
_refine_ls_R_factor_all 0.1435
_refine_ls_R_factor_gt 0.0707
_refine_ls_shift/su_max 0.000
_refine_ls_shift/su_mean 0.000
_refine_ls_structure_factor_coef Fsqd
_refine_ls_weighting_details 'calc w=1/[\s^2^(Fo^2^)+(0.0230P)^2^+0.0000P] where P=(Fo^2^+2Fc^2^)/3'
_refine_ls_weighting_scheme calc
_refine_ls_wR_factor_gt 0.1028
_refine_ls_wR_factor_ref 0.1390
_reflns_number_gt 2403
_reflns_number_total 4237
_reflns_threshold_expression >2sigma(I)
_cod_data_source_file c4ob01574f2.cif
_cod_data_source_block 130404h
_cod_depositor_comments
;
The following automatic conversions were performed:

'_chemical_absolute_configuration' value ' unk ' changed to 'unk'
according to
/usr/data/users/saulius/crontab/automatic-downloads/rss-feeds/RSC/lib/dictionaries/cif_core.dic
dictionary named 'cif_core.dic' version 2.4.2 from
2011-04-26.

'_symmetry_cell_setting' value 'Monoclinic' changed to
'monoclinic' according to
/usr/data/users/saulius/crontab/automatic-downloads/rss-feeds/RSC/lib/dictionaries/cif_core.dic
dictionary named 'cif_core.dic' version 2.4.2 from 2011-04-26.

Automatic conversion script
Id: cif_fix_values 2827 2014-09-09 07:05:25Z andrius 

 Adding full bibliography for 7154151--7154157.cif.
;
_cod_original_cell_volume 2658.4(7)
_cod_original_sg_symbol_H-M 'C2   '
_cod_database_code 7154156

loop_
_symmetry_equiv_pos_as_xyz
'x, y, z'
'-x, y, -z'
'x+1/2, y+1/2, z'
'-x+1/2, y+1/2, -z'

loop_
_atom_site_label
_atom_site_type_symbol
_atom_site_fract_x
_atom_site_fract_y
_atom_site_fract_z
_atom_site_U_iso_or_equiv
_atom_site_adp_type
_atom_site_occupancy
_atom_site_symmetry_multiplicity
_atom_site_calc_flag
_atom_site_refinement_flags
P1 P 0.61315(7) 0.2107(3) 0.73801(8) 0.0341(4) Uani 1 1 d .
O3 O 0.59543(19) -0.1678(7) 0.6562(2) 0.0425(11) Uani 1 1 d .
H3 H 0.5897 -0.2396 0.6874 0.064 Uiso 1 1 calc R
O1 O 0.59650(17) 0.4548(7) 0.7370(2) 0.0449(11) Uani 1 1 d .
O2 O 0.59782(15) 0.0578(6) 0.79243(19) 0.0338(10) Uani 1 1 d .
C1 C 0.6916(2) 0.1785(11) 0.7604(3) 0.0342(15) Uani 1 1 d .
C7 C 0.5724(2) 0.0593(10) 0.6521(3) 0.0339(15) Uani 1 1 d .
C15 C 0.3205(2) 0.1113(10) 0.6036(3) 0.0365(16) Uani 1 1 d .
C12 C 0.3839(2) 0.0959(11) 0.6146(3) 0.0367(16) Uani 1 1 d .
C9 C 0.5058(2) 0.0654(10) 0.6358(3) 0.0307(14) Uani 1 1 d .
C17 C 0.2208(3) -0.0474(11) 0.5629(3) 0.0461(18) Uani 1 1 d .
H17 H 0.1945 -0.1668 0.5413 0.055 Uiso 1 1 calc R
C2 C 0.7230(2) -0.0195(10) 0.7923(3) 0.0387(16) Uani 1 1 d .
H2 H 0.7030 -0.1394 0.8029 0.046 Uiso 1 1 calc R
C14 C 0.4763(3) -0.1167(10) 0.6507(3) 0.0415(17) Uani 1 1 d .
H14 H 0.4972 -0.2513 0.6689 0.050 Uiso 1 1 calc R
C5 C 0.7821(3) 0.3336(13) 0.7593(3) 0.0540(19) Uani 1 1 d .
H5 H 0.8018 0.4524 0.7475 0.065 Uiso 1 1 calc R
C6 C 0.7217(2) 0.3538(11) 0.7442(3) 0.0405(16) Uani 1 1 d .
H6 H 0.7013 0.4867 0.7231 0.049 Uiso 1 1 calc R
C11 C 0.4128(2) 0.2779(9) 0.5991(3) 0.0413(17) Uani 1 1 d .
H11 H 0.3917 0.4121 0.5809 0.050 Uiso 1 1 calc R
C10 C 0.4728(2) 0.2646(9) 0.6101(3) 0.0383(17) Uani 1 1 d .
H10 H 0.4911 0.3909 0.6000 0.046 Uiso 1 1 calc R
C8 C 0.5863(2) 0.1744(11) 0.5929(3) 0.0465(17) Uani 1 1 d .
H8A H 0.5623 0.1063 0.5472 0.070 Uiso 1 1 calc R
H8B H 0.6280 0.1544 0.6030 0.070 Uiso 1 1 calc R
H8C H 0.5774 0.3344 0.5914 0.070 Uiso 1 1 calc R
C13 C 0.4168(3) -0.1025(10) 0.6392(3) 0.0416(17) Uani 1 1 d .
H13 H 0.3982 -0.2298 0.6482 0.050 Uiso 1 1 calc R
C22 C 0.4932(2) 0.2293(11) 0.8151(3) 0.0457(17) Uani 1 1 d .
H22 H 0.4926 0.1874 0.7682 0.055 Uiso 1 1 calc R
C18 C 0.2004(3) 0.1454(12) 0.5848(3) 0.051(2) Uani 1 1 d .
H18 H 0.1604 0.1571 0.5778 0.061 Uiso 1 1 calc R
C24 C 0.5467(2) 0.1107(10) 0.8713(3) 0.0376(16) Uani 1 1 d .
H24 H 0.5372 -0.0526 0.8659 0.045 Uiso 1 1 calc R
C16 C 0.2799(2) -0.0643(10) 0.5728(3) 0.0399(16) Uani 1 1 d .
H16 H 0.2930 -0.1968 0.5585 0.048 Uiso 1 1 calc R
C3 C 0.7841(3) -0.0396(12) 0.8087(3) 0.0535(19) Uani 1 1 d .
H3A H 0.8051 -0.1705 0.8308 0.064 Uiso 1 1 calc R
C19 C 0.2400(3) 0.3206(12) 0.6173(3) 0.0511(18) Uani 1 1 d .
H19 H 0.2270 0.4495 0.6334 0.061 Uiso 1 1 calc R
C20 C 0.2993(3) 0.3057(11) 0.6260(3) 0.0464(18) Uani 1 1 d .
H20 H 0.3254 0.4263 0.6471 0.056 Uiso 1 1 calc R
C25 C 0.6056(2) 0.1356(10) 0.8634(3) 0.0394(16) Uani 1 1 d .
H25 H 0.6166 0.2976 0.8680 0.047 Uiso 1 1 calc R
C4 C 0.8131(3) 0.1420(13) 0.7911(4) 0.058(2) Uani 1 1 d .
H4 H 0.8537 0.1313 0.8012 0.070 Uiso 1 1 calc R
C26 C 0.6559(3) 0.0040(11) 0.9188(3) 0.0450(17) Uani 1 1 d .
H26A H 0.6925 0.0333 0.9123 0.054 Uiso 1 1 calc R
H26B H 0.6473 -0.1579 0.9113 0.054 Uiso 1 1 calc R
C28 C 0.6086(3) 0.0359(14) 1.0047(3) 0.068(2) Uani 1 1 d .
H28A H 0.6143 0.0848 1.0527 0.082 Uiso 1 1 calc R
H28B H 0.5981 -0.1248 1.0001 0.082 Uiso 1 1 calc R
C29 C 0.5573(3) 0.1710(14) 0.9493(3) 0.069(2) Uani 1 1 d .
H29A H 0.5660 0.3328 0.9571 0.083 Uiso 1 1 calc R
H29B H 0.5209 0.1410 0.9561 0.083 Uiso 1 1 calc R
C27 C 0.6659(3) 0.0662(14) 0.9959(3) 0.061(2) Uani 1 1 d .
H27 H 0.6772 0.2276 1.0037 0.073 Uiso 1 1 calc R
C23 C 0.4337(3) 0.1485(12) 0.8152(4) 0.072(2) Uani 1 1 d .
H23A H 0.4306 0.2002 0.8584 0.107 Uiso 1 1 calc R
H23B H 0.4321 -0.0152 0.8134 0.107 Uiso 1 1 calc R
H23C H 0.4012 0.2099 0.7740 0.107 Uiso 1 1 calc R
C21 C 0.4964(3) 0.4911(11) 0.8195(4) 0.071(2) Uani 1 1 d .
H21A H 0.5343 0.5414 0.8210 0.106 Uiso 1 1 calc R
H21B H 0.4922 0.5408 0.8622 0.106 Uiso 1 1 calc R
H21C H 0.4646 0.5547 0.7779 0.106 Uiso 1 1 calc R
C30 C 0.7177(3) -0.0768(15) 1.0505(3) 0.097(3) Uani 1 1 d .
H30A H 0.7083 -0.2362 1.0422 0.146 Uiso 1 1 calc R
H30B H 0.7229 -0.0379 1.0986 0.146 Uiso 1 1 calc R
H30C H 0.7539 -0.0450 1.0446 0.146 Uiso 1 1 calc R

loop_
_atom_site_aniso_label
_atom_site_aniso_U_11
_atom_site_aniso_U_22
_atom_site_aniso_U_33
_atom_site_aniso_U_23
_atom_site_aniso_U_13
_atom_site_aniso_U_12
P1 0.0331(8) 0.0326(9) 0.0387(10) 0.0013(9) 0.0168(7) 0.0006(9)
O3 0.049(3) 0.036(2) 0.050(3) 0.006(2) 0.028(2) 0.007(2)
O1 0.052(3) 0.029(2) 0.058(3) 0.006(2) 0.027(2) 0.009(2)
O2 0.038(2) 0.036(2) 0.032(2) 0.002(2) 0.019(2) 0.002(2)
C1 0.033(3) 0.045(4) 0.026(3) 0.004(3) 0.015(3) -0.002(3)
C7 0.036(3) 0.030(3) 0.038(4) 0.004(3) 0.017(3) 0.005(3)
C15 0.030(3) 0.038(4) 0.035(4) -0.003(3) 0.007(3) -0.004(3)
C12 0.031(3) 0.034(4) 0.043(4) -0.002(3) 0.013(3) -0.008(3)
C9 0.028(3) 0.030(4) 0.035(4) -0.001(3) 0.013(3) 0.005(3)
C17 0.034(4) 0.058(5) 0.045(4) -0.006(4) 0.015(3) -0.018(4)
C2 0.040(4) 0.038(4) 0.044(4) 0.000(3) 0.023(3) 0.003(3)
C14 0.040(4) 0.035(4) 0.056(4) 0.008(3) 0.025(3) 0.009(3)
C5 0.042(4) 0.067(5) 0.062(5) -0.007(5) 0.030(4) -0.021(4)
C6 0.034(4) 0.039(4) 0.049(4) 0.000(4) 0.017(3) -0.007(3)
C11 0.032(3) 0.035(4) 0.054(4) 0.006(3) 0.014(3) 0.010(3)
C10 0.036(3) 0.033(4) 0.050(4) 0.000(3) 0.021(3) -0.006(3)
C8 0.042(3) 0.063(5) 0.040(4) 0.018(4) 0.023(3) 0.011(4)
C13 0.043(4) 0.026(4) 0.062(5) 0.002(3) 0.028(3) -0.006(3)
C22 0.041(4) 0.050(4) 0.050(4) -0.006(4) 0.022(3) 0.006(4)
C18 0.035(4) 0.071(6) 0.050(5) 0.003(4) 0.021(3) 0.008(4)
C24 0.041(4) 0.037(4) 0.045(4) 0.002(3) 0.028(3) 0.002(3)
C16 0.040(4) 0.036(4) 0.043(4) -0.002(3) 0.017(3) -0.007(3)
C3 0.042(4) 0.061(5) 0.056(5) 0.002(4) 0.019(4) 0.010(4)
C19 0.050(4) 0.049(4) 0.064(5) -0.008(4) 0.033(4) 0.007(4)
C20 0.039(4) 0.038(4) 0.058(5) -0.007(4) 0.015(3) -0.004(3)
C25 0.053(4) 0.042(4) 0.032(4) -0.009(3) 0.026(3) -0.006(3)
C4 0.034(4) 0.081(6) 0.063(5) -0.012(4) 0.023(4) 0.002(4)
C26 0.046(4) 0.055(4) 0.033(4) 0.010(4) 0.015(3) 0.005(4)
C28 0.069(5) 0.100(6) 0.044(5) 0.007(5) 0.032(4) 0.014(5)
C29 0.059(4) 0.100(7) 0.059(5) 0.007(5) 0.034(4) 0.008(5)
C27 0.060(5) 0.089(6) 0.035(4) 0.001(4) 0.022(4) 0.011(5)
C23 0.047(4) 0.077(6) 0.096(6) 0.006(5) 0.035(4) 0.001(4)
C21 0.078(6) 0.044(5) 0.097(6) 0.008(5) 0.042(5) 0.014(4)
C30 0.098(6) 0.140(9) 0.042(5) 0.022(5) 0.018(4) 0.041(6)

loop_
_atom_type_symbol
_atom_type_description
_atom_type_scat_dispersion_real
_atom_type_scat_dispersion_imag
_atom_type_scat_source
C C 0.0033 0.0016 'International Tables Vol C Tables 4.2.6.8 and 6.1.1.4'
H H 0.0000 0.0000 'International Tables Vol C Tables 4.2.6.8 and 6.1.1.4'
O O 0.0106 0.0060 'International Tables Vol C Tables 4.2.6.8 and 6.1.1.4'
P P 0.1023 0.0942 'International Tables Vol C Tables 4.2.6.8 and 6.1.1.4'

loop_
_geom_angle_atom_site_label_1
_geom_angle_atom_site_label_2
_geom_angle_atom_site_label_3
_geom_angle
O1 P1 O2 114.4(2)
O1 P1 C1 111.4(3)
O2 P1 C1 107.3(2)
O1 P1 C7 114.2(3)
O2 P1 C7 101.5(2)
C1 P1 C7 107.4(2)
C25 O2 P1 123.0(3)
C6 C1 C2 118.9(5)
C6 C1 P1 118.8(5)
C2 C1 P1 122.3(4)
O3 C7 C9 113.2(5)
O3 C7 C8 104.1(4)
C9 C7 C8 112.2(5)
O3 C7 P1 110.1(4)
C9 C7 P1 108.2(4)
C8 C7 P1 108.9(4)
C16 C15 C20 117.3(5)
C16 C15 C12 122.4(5)
C20 C15 C12 120.2(5)
C13 C12 C11 116.9(5)
C13 C12 C15 121.7(5)
C11 C12 C15 121.4(5)
C14 C9 C10 116.9(5)
C14 C9 C7 122.5(5)
C10 C9 C7 120.3(5)
C16 C17 C18 120.5(6)
C1 C2 C3 120.8(6)
C13 C14 C9 121.5(5)
C4 C5 C6 120.8(7)
C1 C6 C5 120.6(6)
C12 C11 C10 121.5(5)
C11 C10 C9 121.2(5)
C14 C13 C12 122.0(5)
C24 C22 C23 112.8(5)
C24 C22 C21 114.1(6)
C23 C22 C21 109.5(6)
C17 C18 C19 119.1(6)
C22 C24 C25 116.2(5)
C22 C24 C29 113.8(5)
C25 C24 C29 108.6(4)
C17 C16 C15 121.7(6)
C2 C3 C4 118.5(6)
C18 C19 C20 120.5(6)
C19 C20 C15 120.9(6)
O2 C25 C26 108.7(4)
O2 C25 C24 109.2(4)
C26 C25 C24 113.2(5)
C5 C4 C3 120.3(6)
C25 C26 C27 112.7(5)
C27 C28 C29 112.3(6)
C28 C29 C24 112.6(5)
C28 C27 C26 109.3(5)
C28 C27 C30 112.5(6)
C26 C27 C30 110.4(5)

loop_
_geom_bond_atom_site_label_1
_geom_bond_atom_site_label_2
_geom_bond_distance
P1 O1 1.484(4)
P1 O2 1.583(4)
P1 C1 1.791(5)
P1 C7 1.846(6)
O3 C7 1.434(6)
O2 C25 1.450(6)
C1 C6 1.379(7)
C1 C2 1.396(7)
C7 C9 1.524(7)
C7 C8 1.535(7)
C15 C16 1.387(7)
C15 C20 1.402(8)
C15 C12 1.476(7)
C12 C13 1.385(7)
C12 C11 1.386(7)
C9 C14 1.388(7)
C9 C10 1.394(7)
C17 C16 1.379(7)
C17 C18 1.381(8)
C2 C3 1.398(7)
C14 C13 1.379(7)
C5 C4 1.361(9)
C5 C6 1.386(7)
C11 C10 1.392(7)
C22 C24 1.509(7)
C22 C23 1.530(7)
C22 C21 1.536(8)
C18 C19 1.382(8)
C24 C25 1.520(7)
C24 C29 1.540(7)
C3 C4 1.404(9)
C19 C20 1.390(7)
C25 C26 1.498(7)
C26 C27 1.529(7)
C28 C27 1.494(7)
C28 C29 1.522(8)
C27 C30 1.546(8)
